data_1553786
loop_
_publ_author_name
'Liu, Bing'
'Zhang, Zhan-Ming'
'Xu, Bing'
'Xu, Shan'
'Wu, Hai-Hong'
'Liu, Yuanyuan'
'Zhang, Junliang'

_publ_section_title
;
 Cu(i)-catalyzed Michael addition of ketiminoesters to \b-trifluoromethyl
 \b,\b-disubstituted enones: rapid access to 1-pyrrolines bearing a
 quaternary all-carbon stereocenter
;
_journal_issue 9
_journal_name_full 'Organic Chemistry Frontiers'
_journal_page_first 1772
_journal_paper_doi 10.1039/C7QO00291B
_journal_volume 4
_journal_year 2017
_chemical_absolute_configuration ad
_chemical_formula_sum 'C27 H23 Cl F3 N O3'
_chemical_formula_weight 501.91
_space_group_IT_number 19
_space_group_name_Hall 'P 2ac 2ab'
_space_group_name_H-M_alt 'P 21 21 21'
_symmetry_cell_setting orthorhombic
_symmetry_space_group_name_H-M 'P 21 21 21'
_atom_sites_solution_hydrogens geom
_atom_sites_solution_primary direct
_atom_sites_solution_secondary difmap
_audit_creation_method SHELXL-97
_audit_update_record
;
2016-09-19 deposited with the CCDC.
2017-05-25 downloaded from the CCDC.
;
_cell_angle_alpha 90.00
_cell_angle_beta 90.00
_cell_angle_gamma 90.00
_cell_formula_units_Z 4
_cell_length_a 8.5817(2)
_cell_length_b 10.4128(3)
_cell_length_c 27.6259(7)
_cell_measurement_reflns_used 8505
_cell_measurement_temperature 296(2)
_cell_measurement_theta_max 23.16
_cell_measurement_theta_min 2.45
_cell_volume 2468.64(11)
_computing_structure_refinement 'SHELXL-97 (Sheldrick, 2008)'
_computing_structure_solution 'SHELXS-97 (Sheldrick, 2008)'
_diffrn_ambient_temperature 296(2)
_diffrn_measured_fraction_theta_full 1.000
_diffrn_measured_fraction_theta_max 1.000
_diffrn_measurement_device_type 'Bruker Smart Apex II CCD'
_diffrn_radiation_monochromator graphite
_diffrn_radiation_source 'fine-focus sealed tube'
_diffrn_radiation_type MoK\a
_diffrn_radiation_wavelength 0.71073
_diffrn_reflns_av_R_equivalents 0.0390
_diffrn_reflns_av_sigmaI/netI 0.0234
_diffrn_reflns_limit_h_max 10
_diffrn_reflns_limit_h_min -9
_diffrn_reflns_limit_k_max 12
_diffrn_reflns_limit_k_min -12
_diffrn_reflns_limit_l_max 32
_diffrn_reflns_limit_l_min -32
_diffrn_reflns_number 28833
_diffrn_reflns_theta_full 25.01
_diffrn_reflns_theta_max 25.01
_diffrn_reflns_theta_min 1.47
_exptl_absorpt_coefficient_mu 0.207
_exptl_absorpt_correction_T_max 0.9697
_exptl_absorpt_correction_T_min 0.9387
_exptl_absorpt_correction_type multi-scan
_exptl_absorpt_process_details sadabs
_exptl_crystal_colour colorless
_exptl_crystal_density_diffrn 1.350
_exptl_crystal_density_method 'not measured'
_exptl_crystal_description block
_exptl_crystal_F_000 1040
_exptl_crystal_size_max 0.31
_exptl_crystal_size_mid 0.27
_exptl_crystal_size_min 0.15
_refine_diff_density_max 0.175
_refine_diff_density_min -0.198
_refine_diff_density_rms 0.028
_refine_ls_abs_structure_details 'Flack H D (1983), Acta Cryst. A39, 876-881'
_refine_ls_abs_structure_Flack -0.06(6)
_refine_ls_extinction_method none
_refine_ls_goodness_of_fit_ref 1.054
_refine_ls_hydrogen_treatment constr
_refine_ls_matrix_type full
_refine_ls_number_parameters 316
_refine_ls_number_reflns 4355
_refine_ls_number_restraints 0
_refine_ls_restrained_S_all 1.054
_refine_ls_R_factor_all 0.0445
_refine_ls_R_factor_gt 0.0340
_refine_ls_shift/su_max 0.000
_refine_ls_shift/su_mean 0.000
_refine_ls_structure_factor_coef Fsqd
_refine_ls_weighting_details 'calc w=1/[\s^2^(Fo^2^)+(0.0345P)^2^+0.4812P] where P=(Fo^2^+2Fc^2^)/3'
_refine_ls_weighting_scheme calc
_refine_ls_wR_factor_gt 0.0770
_refine_ls_wR_factor_ref 0.0828
_reflns_number_gt 3714
_reflns_number_total 4355
_reflns_threshold_expression >2sigma(I)
_cod_data_source_file c7qo00291b2.cif
_cod_data_source_block z
_cod_depositor_comments
;
The following automatic conversions were performed:

data item '_symmetry_cell_setting' value 'Orthorhombic' was changed
to 'orthorhombic' in accordance with the
/home/saulius/struct/COD-crude-data/automatic-downloads/DataCite-retrospective/RSC/depositions/lib/dictionaries/cif_core.dic
dictionary named 'cif_core.dic' version 2.4.2 last updated on
2011-04-26.

Automatic conversion script
Id: cif_fix_values 6909 2019-04-08 15:41:33Z antanas 
;
_cod_original_sg_symbol_H-M P2(1)2(1)2(1)
_cod_database_code 1553786

loop_
_symmetry_equiv_pos_as_xyz
'x, y, z'
'-x+1/2, -y, z+1/2'
'-x, y+1/2, -z+1/2'
'x+1/2, -y+1/2, -z'

loop_
_atom_site_label
_atom_site_type_symbol
_atom_site_fract_x
_atom_site_fract_y
_atom_site_fract_z
_atom_site_U_iso_or_equiv
_atom_site_adp_type
_atom_site_occupancy
_atom_site_symmetry_multiplicity
_atom_site_calc_flag
_atom_site_refinement_flags
Cl1 Cl 0.08519(8) 0.55829(5) 0.81950(3) 0.06750(19) Uani 1 1 d .
F1 F -0.2643(2) -0.19721(18) 0.74799(7) 0.1196(8) Uani 1 1 d .
F2 F -0.5030(3) -0.1350(2) 0.74936(6) 0.1014(6) Uani 1 1 d .
F3 F -0.4422(3) -0.32300(17) 0.77430(7) 0.1210(8) Uani 1 1 d .
O1 O -0.66972(18) 0.02110(13) 0.84236(6) 0.0590(4) Uani 1 1 d .
O2 O -0.76373(19) -0.16606(14) 0.81640(6) 0.0597(4) Uani 1 1 d .
O3 O -0.2862(2) 0.03857(17) 0.90063(6) 0.0748(5) Uani 1 1 d .
N1 N -0.5385(2) -0.29476(15) 0.87034(6) 0.0465(4) Uani 1 1 d .
C1 C -0.6930(3) -0.22176(19) 0.93971(8) 0.0453(5) Uani 1 1 d .
C2 C -0.6107(4) -0.1711(2) 0.97769(9) 0.0685(7) Uani 1 1 d .
H2A H -0.5109 -0.2007 0.9846 0.082 Uiso 1 1 calc R
C3 C -0.6772(5) -0.0753(3) 1.00582(12) 0.0930(10) Uani 1 1 d .
H3A H -0.6219 -0.0416 1.0318 0.112 Uiso 1 1 calc R
C4 C -0.8232(5) -0.0300(3) 0.99566(14) 0.0909(10) Uani 1 1 d .
H4A H -0.8667 0.0351 1.0144 0.109 Uiso 1 1 calc R
C5 C -0.9040(4) -0.0806(3) 0.95807(11) 0.0799(8) Uani 1 1 d .
H5A H -1.0034 -0.0502 0.9511 0.096 Uiso 1 1 calc R
C6 C -0.8404(3) -0.1766(2) 0.93025(9) 0.0616(6) Uani 1 1 d .
H6A H -0.8975 -0.2112 0.9048 0.074 Uiso 1 1 calc R
C7 C -0.6381(2) -0.45915(19) 0.92092(8) 0.0463(5) Uani 1 1 d .
C8 C -0.7177(3) -0.4965(2) 0.96208(9) 0.0573(6) Uani 1 1 d .
H8A H -0.7635 -0.4346 0.9817 0.069 Uiso 1 1 calc R
C9 C -0.7301(4) -0.6250(3) 0.97447(11) 0.0759(8) Uani 1 1 d .
H9A H -0.7836 -0.6489 1.0023 0.091 Uiso 1 1 calc R
C10 C -0.6635(4) -0.7164(3) 0.94568(14) 0.0863(10) Uani 1 1 d .
H10A H -0.6712 -0.8027 0.9540 0.104 Uiso 1 1 calc R
C11 C -0.5854(4) -0.6811(2) 0.90454(12) 0.0827(9) Uani 1 1 d .
H11A H -0.5404 -0.7437 0.8850 0.099 Uiso 1 1 calc R
C12 C -0.5730(3) -0.5537(2) 0.89186(10) 0.0640(6) Uani 1 1 d .
H12A H -0.5207 -0.5309 0.8637 0.077 Uiso 1 1 calc R
C13 C -0.1762(3) 0.2470(2) 0.80194(8) 0.0511(5) Uani 1 1 d .
H13A H -0.2240 0.2046 0.7763 0.061 Uiso 1 1 calc R
C14 C -0.0943(3) 0.3582(2) 0.79317(9) 0.0563(6) Uani 1 1 d .
H14A H -0.0874 0.3910 0.7619 0.068 Uiso 1 1 calc R
C15 C -0.0232(2) 0.42010(19) 0.83073(9) 0.0494(5) Uani 1 1 d .
C16 C -0.0335(3) 0.3743(2) 0.87710(9) 0.0572(6) Uani 1 1 d .
H16A H 0.0145 0.4178 0.9024 0.069 Uiso 1 1 calc R
C17 C -0.1159(3) 0.2631(2) 0.88585(8) 0.0576(6) Uani 1 1 d .
H17A H -0.1228 0.2316 0.9173 0.069 Uiso 1 1 calc R
C18 C -0.1889(2) 0.19708(18) 0.84829(8) 0.0426(5) Uani 1 1 d .
C19 C -0.2684(2) 0.0730(2) 0.85891(8) 0.0481(5) Uani 1 1 d .
C20 C -0.3227(3) -0.0045(2) 0.81612(8) 0.0498(5) Uani 1 1 d .
H20A H -0.2407 -0.0030 0.7920 0.060 Uiso 1 1 calc R
H20B H -0.4123 0.0388 0.8022 0.060 Uiso 1 1 calc R
C21 C -0.3679(2) -0.1458(2) 0.82485(9) 0.0532(6) Uani 1 1 d .
C22 C -0.5153(2) -0.15930(18) 0.85746(8) 0.0429(5) Uani 1 1 d .
H22A H -0.4949 -0.1122 0.8875 0.052 Uiso 1 1 calc R
C23 C -0.6635(3) -0.10539(19) 0.83574(8) 0.0445(5) Uani 1 1 d .
C24 C -0.6189(2) -0.32134(18) 0.90774(8) 0.0420(5) Uani 1 1 d .
C25 C -0.8130(3) 0.0824(2) 0.82678(12) 0.0829(9) Uani 1 1 d .
H25A H -0.8067 0.1730 0.8328 0.124 Uiso 1 1 calc R
H25B H -0.8992 0.0469 0.8444 0.124 Uiso 1 1 calc R
H25C H -0.8279 0.0678 0.7928 0.124 Uiso 1 1 calc R
C26 C -0.2335(3) -0.2196(3) 0.84883(15) 0.0892(10) Uani 1 1 d .
H26A H -0.1417 -0.2124 0.8292 0.134 Uiso 1 1 calc R
H26B H -0.2616 -0.3084 0.8520 0.134 Uiso 1 1 calc R
H26C H -0.2133 -0.1841 0.8803 0.134 Uiso 1 1 calc R
C27 C -0.3964(4) -0.2012(3) 0.77450(12) 0.0824(10) Uani 1 1 d .

loop_
_atom_site_aniso_label
_atom_site_aniso_U_11
_atom_site_aniso_U_22
_atom_site_aniso_U_33
_atom_site_aniso_U_23
_atom_site_aniso_U_13
_atom_site_aniso_U_12
Cl1 0.0657(4) 0.0459(3) 0.0909(5) -0.0010(3) 0.0006(4) -0.0144(3)
F1 0.1271(16) 0.1039(14) 0.1279(16) -0.0569(12) 0.0855(14) -0.0418(12)
F2 0.1170(15) 0.1277(16) 0.0595(10) -0.0223(10) 0.0076(10) -0.0481(13)
F3 0.165(2) 0.0818(11) 0.1158(14) -0.0533(10) 0.0606(14) -0.0618(13)
O1 0.0542(9) 0.0382(8) 0.0846(12) -0.0001(7) 0.0022(9) 0.0038(7)
O2 0.0592(10) 0.0510(9) 0.0689(10) 0.0068(8) -0.0133(9) -0.0095(8)
O3 0.0949(14) 0.0778(12) 0.0517(10) 0.0052(9) -0.0039(9) -0.0346(11)
N1 0.0469(10) 0.0341(9) 0.0585(11) -0.0003(8) 0.0029(9) -0.0017(8)
C1 0.0519(13) 0.0370(10) 0.0471(12) 0.0065(9) 0.0025(10) -0.0038(10)
C2 0.0778(19) 0.0599(14) 0.0679(16) -0.0114(13) -0.0057(14) -0.0062(13)
C3 0.121(3) 0.080(2) 0.079(2) -0.0310(16) 0.009(2) -0.031(2)
C4 0.108(3) 0.0597(17) 0.105(3) -0.0151(17) 0.056(2) -0.0070(18)
C5 0.0798(19) 0.0721(18) 0.088(2) 0.0097(16) 0.0349(18) 0.0177(16)
C6 0.0581(15) 0.0673(15) 0.0594(15) 0.0045(12) 0.0108(12) 0.0079(12)
C7 0.0444(11) 0.0396(10) 0.0550(13) 0.0053(10) -0.0124(10) -0.0037(9)
C8 0.0608(15) 0.0517(13) 0.0593(15) 0.0075(11) -0.0126(12) -0.0074(11)
C9 0.086(2) 0.0616(17) 0.0805(19) 0.0273(15) -0.0156(16) -0.0199(15)
C10 0.093(2) 0.0441(15) 0.122(3) 0.0266(17) -0.019(2) -0.0076(16)
C11 0.085(2) 0.0420(13) 0.121(3) -0.0009(15) 0.000(2) 0.0019(14)
C12 0.0655(15) 0.0431(12) 0.0833(17) 0.0000(12) 0.0027(14) 0.0002(12)
C13 0.0508(13) 0.0512(13) 0.0512(13) -0.0025(10) -0.0123(11) -0.0076(10)
C14 0.0625(15) 0.0509(12) 0.0556(14) 0.0084(10) -0.0108(12) -0.0068(12)
C15 0.0425(11) 0.0396(11) 0.0660(15) -0.0040(10) -0.0001(11) -0.0018(9)
C16 0.0600(15) 0.0555(13) 0.0561(14) -0.0193(11) 0.0008(11) -0.0137(11)
C17 0.0644(16) 0.0624(14) 0.0462(13) -0.0086(11) 0.0040(11) -0.0116(12)
C18 0.0378(11) 0.0406(10) 0.0495(12) -0.0052(9) -0.0003(9) -0.0003(9)
C19 0.0410(12) 0.0494(12) 0.0541(14) -0.0024(10) 0.0007(10) -0.0025(9)
C20 0.0451(12) 0.0497(11) 0.0546(13) -0.0056(10) 0.0088(11) -0.0120(10)
C21 0.0451(12) 0.0437(11) 0.0709(15) -0.0110(11) 0.0135(11) -0.0050(9)
C22 0.0452(12) 0.0343(10) 0.0493(12) -0.0031(9) 0.0052(10) -0.0048(9)
C23 0.0474(12) 0.0377(10) 0.0485(12) 0.0045(9) 0.0083(10) -0.0049(9)
C24 0.0370(11) 0.0379(10) 0.0510(12) 0.0005(9) -0.0087(9) -0.0016(8)
C25 0.0728(17) 0.0568(15) 0.119(2) 0.0127(16) -0.0038(18) 0.0201(13)
C26 0.0480(15) 0.0580(16) 0.161(3) 0.0008(18) 0.0153(18) 0.0064(13)
C27 0.092(2) 0.0671(18) 0.088(2) -0.0340(16) 0.0461(19) -0.0318(17)

loop_
_atom_type_symbol
_atom_type_description
_atom_type_scat_dispersion_real
_atom_type_scat_dispersion_imag
_atom_type_scat_source
C C 0.0033 0.0016 'International Tables Vol C Tables 4.2.6.8 and 6.1.1.4'
H H 0.0000 0.0000 'International Tables Vol C Tables 4.2.6.8 and 6.1.1.4'
N N 0.0061 0.0033 'International Tables Vol C Tables 4.2.6.8 and 6.1.1.4'
O O 0.0106 0.0060 'International Tables Vol C Tables 4.2.6.8 and 6.1.1.4'
F F 0.0171 0.0103 'International Tables Vol C Tables 4.2.6.8 and 6.1.1.4'
Cl Cl 0.1484 0.1585 'International Tables Vol C Tables 4.2.6.8 and 6.1.1.4'

loop_
_geom_angle_atom_site_label_1
_geom_angle_atom_site_label_2
_geom_angle_atom_site_label_3
_geom_angle
C23 O1 C25 115.4(2)
C24 N1 C22 118.64(17)
C2 C1 C6 119.2(2)
C2 C1 C24 119.8(2)
C6 C1 C24 120.9(2)
C1 C2 C3 119.6(3)
C1 C2 H2A 120.2
C3 C2 H2A 120.2
C4 C3 C2 120.6(3)
C4 C3 H3A 119.7
C2 C3 H3A 119.7
C5 C4 C3 119.4(3)
C5 C4 H4A 120.3
C3 C4 H4A 120.3
C4 C5 C6 120.6(3)
C4 C5 H5A 119.7
C6 C5 H5A 119.7
C5 C6 C1 120.6(3)
C5 C6 H6A 119.7
C1 C6 H6A 119.7
C8 C7 C12 118.4(2)
C8 C7 C24 121.8(2)
C12 C7 C24 119.8(2)
C7 C8 C9 120.9(3)
C7 C8 H8A 119.6
C9 C8 H8A 119.6
C10 C9 C8 119.8(3)
C10 C9 H9A 120.1
C8 C9 H9A 120.1
C9 C10 C11 120.1(2)
C9 C10 H10A 120.0
C11 C10 H10A 120.0
C10 C11 C12 120.5(3)
C10 C11 H11A 119.7
C12 C11 H11A 119.7
C11 C12 C7 120.4(3)
C11 C12 H12A 119.8
C7 C12 H12A 119.8
C14 C13 C18 121.2(2)
C14 C13 H13A 119.4
C18 C13 H13A 119.4
C15 C14 C13 119.4(2)
C15 C14 H14A 120.3
C13 C14 H14A 120.3
C14 C15 C16 121.2(2)
C14 C15 Cl1 119.55(18)
C16 C15 Cl1 119.28(17)
C15 C16 C17 119.3(2)
C15 C16 H16A 120.3
C17 C16 H16A 120.3
C16 C17 C18 121.0(2)
C16 C17 H17A 119.5
C18 C17 H17A 119.5
C13 C18 C17 117.88(19)
C13 C18 C19 122.87(19)
C17 C18 C19 119.1(2)
O3 C19 C18 120.0(2)
O3 C19 C20 123.1(2)
C18 C19 C20 116.90(19)
C19 C20 C21 117.9(2)
C19 C20 H20A 107.8
C21 C20 H20A 107.8
C19 C20 H20B 107.8
C21 C20 H20B 107.8
H20A C20 H20B 107.2
C27 C21 C26 108.9(2)
C27 C21 C20 105.0(2)
C26 C21 C20 110.88(19)
C27 C21 C22 111.25(19)
C26 C21 C22 108.3(2)
C20 C21 C22 112.40(17)
N1 C22 C23 109.74(16)
N1 C22 C21 109.71(16)
C23 C22 C21 114.75(17)
N1 C22 H22A 107.4
C23 C22 H22A 107.4
C21 C22 H22A 107.4
O2 C23 O1 123.8(2)
O2 C23 C22 125.92(18)
O1 C23 C22 110.25(18)
N1 C24 C7 117.90(19)
N1 C24 C1 123.79(18)
C7 C24 C1 118.30(18)
O1 C25 H25A 109.5
O1 C25 H25B 109.5
H25A C25 H25B 109.5
O1 C25 H25C 109.5
H25A C25 H25C 109.5
H25B C25 H25C 109.5
C21 C26 H26A 109.5
C21 C26 H26B 109.5
H26A C26 H26B 109.5
C21 C26 H26C 109.5
H26A C26 H26C 109.5
H26B C26 H26C 109.5
F3 C27 F2 106.7(3)
F3 C27 F1 106.0(2)
F2 C27 F1 106.1(3)
F3 C27 C21 114.4(3)
F2 C27 C21 112.8(2)
F1 C27 C21 110.3(3)

loop_
_geom_bond_atom_site_label_1
_geom_bond_atom_site_label_2
_geom_bond_distance
Cl1 C15 1.741(2)
F1 C27 1.351(3)
F2 C27 1.339(4)
F3 C27 1.328(3)
O1 C23 1.331(2)
O1 C25 1.451(3)
O2 C23 1.193(3)
O3 C19 1.217(3)
N1 C24 1.273(3)
N1 C22 1.468(2)
C1 C2 1.370(3)
C1 C6 1.375(3)
C1 C24 1.503(3)
C2 C3 1.386(4)
C2 H2A 0.9300
C3 C4 1.369(5)
C3 H3A 0.9300
C4 C5 1.355(5)
C4 H4A 0.9300
C5 C6 1.373(4)
C5 H5A 0.9300
C6 H6A 0.9300
C7 C8 1.382(3)
C7 C12 1.388(3)
C7 C24 1.490(3)
C8 C9 1.384(3)
C8 H8A 0.9300
C9 C10 1.366(4)
C9 H9A 0.9300
C10 C11 1.370(5)
C10 H10A 0.9300
C11 C12 1.376(3)
C11 H11A 0.9300
C12 H12A 0.9300
C13 C14 1.377(3)
C13 C18 1.386(3)
C13 H13A 0.9300
C14 C15 1.365(3)
C14 H14A 0.9300
C15 C16 1.370(3)
C16 C17 1.378(3)
C16 H16A 0.9300
C17 C18 1.393(3)
C17 H17A 0.9300
C18 C19 1.490(3)
C19 C20 1.506(3)
C20 C21 1.540(3)
C20 H20A 0.9700
C20 H20B 0.9700
C21 C27 1.526(4)
C21 C26 1.536(4)
C21 C22 1.559(3)
C22 C23 1.514(3)
C22 H22A 0.9800
C25 H25A 0.9600
C25 H25B 0.9600
C25 H25C 0.9600
C26 H26A 0.9600
C26 H26B 0.9600
C26 H26C 0.9600

loop_
_geom_torsion_atom_site_label_1
_geom_torsion_atom_site_label_2
_geom_torsion_atom_site_label_3
_geom_torsion_atom_site_label_4
_geom_torsion
C6 C1 C2 C3 0.0(4)
C24 C1 C2 C3 177.3(2)
C1 C2 C3 C4 -0.8(5)
C2 C3 C4 C5 0.9(5)
C3 C4 C5 C6 -0.1(5)
C4 C5 C6 C1 -0.8(4)
C2 C1 C6 C5 0.8(4)
C24 C1 C6 C5 -176.5(2)
C12 C7 C8 C9 1.0(3)
C24 C7 C8 C9 -178.0(2)
C7 C8 C9 C10 -0.2(4)
C8 C9 C10 C11 -0.3(5)
C9 C10 C11 C12 0.1(5)
C10 C11 C12 C7 0.7(5)
C8 C7 C12 C11 -1.3(4)
C24 C7 C12 C11 177.8(2)
C18 C13 C14 C15 0.5(4)
C13 C14 C15 C16 -0.8(4)
C13 C14 C15 Cl1 178.18(18)
C14 C15 C16 C17 0.7(4)
Cl1 C15 C16 C17 -178.32(18)
C15 C16 C17 C18 -0.2(4)
C14 C13 C18 C17 0.0(3)
C14 C13 C18 C19 -176.3(2)
C16 C17 C18 C13 -0.1(3)
C16 C17 C18 C19 176.3(2)
C13 C18 C19 O3 -174.5(2)
C17 C18 C19 O3 9.3(3)
C13 C18 C19 C20 5.8(3)
C17 C18 C19 C20 -170.4(2)
O3 C19 C20 C21 -14.4(3)
C18 C19 C20 C21 165.30(18)
C19 C20 C21 C27 -172.9(2)
C19 C20 C21 C26 -55.4(3)
C19 C20 C21 C22 66.0(3)
C24 N1 C22 C23 -74.9(2)
C24 N1 C22 C21 158.13(18)
C27 C21 C22 N1 70.9(3)
C26 C21 C22 N1 -48.8(2)
C20 C21 C22 N1 -171.62(19)
C27 C21 C22 C23 -53.1(3)
C26 C21 C22 C23 -172.84(19)
C20 C21 C22 C23 64.3(2)
C25 O1 C23 O2 3.4(3)
C25 O1 C23 C22 -174.9(2)
N1 C22 C23 O2 -24.0(3)
C21 C22 C23 O2 100.0(2)
N1 C22 C23 O1 154.20(17)
C21 C22 C23 O1 -81.7(2)
C22 N1 C24 C7 -178.56(17)
C22 N1 C24 C1 0.4(3)
C8 C7 C24 N1 177.1(2)
C12 C7 C24 N1 -1.9(3)
C8 C7 C24 C1 -1.9(3)
C12 C7 C24 C1 179.1(2)
C2 C1 C24 N1 -88.5(3)
C6 C1 C24 N1 88.7(3)
C2 C1 C24 C7 90.4(3)
C6 C1 C24 C7 -92.3(2)
C26 C21 C27 F3 63.2(3)
C20 C21 C27 F3 -178.0(3)
C22 C21 C27 F3 -56.1(4)
C26 C21 C27 F2 -174.6(2)
C20 C21 C27 F2 -55.8(3)
C22 C21 C27 F2 66.1(3)
C26 C21 C27 F1 -56.2(3)
C20 C21 C27 F1 62.7(3)
C22 C21 C27 F1 -175.5(2)
